data_9010020
loop_
_publ_author_name
'Gramlich-Meier R'
'Gramlich, V.'
'Meier, W. M.'

_publ_section_title
;
 The crystal structure of the monoclinic variety of ferrierite
;
_journal_name_full 'American Mineralogist'
_journal_page_first 619
_journal_page_last 623
_journal_volume 70
_journal_year 1985
_chemical_compound_source 'Altoona, Washinton, USA'
_chemical_formula_sum 'Al2.502 H26 K0.5 Mg0.25 Na1.5 O42.5 Si15.498'
_chemical_name_mineral Ferrierite-Na
_space_group_IT_number 14
_symmetry_space_group_name_Hall '-P 2yn'
_symmetry_space_group_name_H-M 'P 1 21/n 1'
_cell_angle_alpha 90
_cell_angle_beta 90.0
_cell_angle_gamma 90
_cell_formula_units_Z 2
_cell_length_a 18.886
_cell_length_b 14.182
_cell_length_c 7.470
_cell_volume 2000.774
_database_code_amcsd 0000995
_exptl_crystal_density_diffrn 2.107
_cod_original_formula_sum '(Na1.5 K.5) Mg.25 (Si15.498 Al2.502) O42.5 H26'
_cod_database_code 9010020

loop_
_space_group_symop_operation_xyz
x,y,z
1/2+x,1/2-y,1/2+z
1/2-x,1/2+y,1/2-z
-x,-y,-z

loop_
_atom_site_aniso_label
_atom_site_aniso_U_11
_atom_site_aniso_U_22
_atom_site_aniso_U_33
_atom_site_aniso_U_12
_atom_site_aniso_U_13
_atom_site_aniso_U_23
NaI 0.01200 0.18000 0.04500 0.01000 0.00000 0.02000
KI 0.01200 0.18000 0.04500 0.01000 0.00000 0.02000
MgIII 0.03000 0.50000 0.19000 -0.13000 -0.01000 0.00000
Si11 0.01300 0.01500 0.01600 -0.00500 0.00100 -0.00100
Al11 0.01300 0.01500 0.01600 -0.00500 0.00100 -0.00100
Si21 0.00700 0.01400 0.01600 0.00100 0.00000 0.00400
Al21 0.00700 0.01400 0.01600 0.00100 0.00000 0.00400
Si22 0.01500 0.01800 0.01400 -0.00300 0.00300 0.00000
Al22 0.01500 0.01800 0.01400 -0.00300 0.00300 0.00000
Si31 0.02100 0.01400 0.01800 0.00600 -0.00200 0.00400
Al31 0.02100 0.01400 0.01800 0.00600 -0.00200 0.00400
Si32 0.02100 0.01500 0.01600 -0.00200 0.00500 -0.00500
Al32 0.02100 0.01500 0.01600 -0.00200 0.00500 -0.00500
Si41 0.01700 0.01200 0.02400 -0.00300 -0.00700 -0.00200
Al41 0.01700 0.01200 0.02400 -0.00300 -0.00700 -0.00200
Si42 0.02100 0.01500 0.01500 -0.00400 0.00600 0.00000
Al42 0.02100 0.01500 0.01500 -0.00400 0.00600 0.00000
Si43 0.01600 0.01700 0.01900 0.00100 0.00600 0.00100
Al43 0.01600 0.01700 0.01900 0.00100 0.00600 0.00100
Si44 0.01400 0.00700 0.02100 -0.00100 0.00000 0.00200
Al44 0.01400 0.00700 0.02100 -0.00100 0.00000 0.00200
O11 0.01300 0.04900 0.05000 -0.00300 0.00200 0.00500
O21 0.03700 0.04900 0.01900 -0.01000 0.00500 0.00000
O31 0.04000 0.02500 0.05000 0.01600 -0.00200 0.00700
O32 0.04000 0.01200 0.08000 0.00800 0.01700 0.00700
O41 0.04200 0.06700 0.03300 0.03000 -0.01200 0.00000
O42 0.03800 0.06400 0.03400 -0.01000 0.01500 0.00000
O51 0.04200 0.03400 0.05000 0.01300 0.01500 -0.00700
O52 0.02300 0.03900 0.06400 0.01000 -0.01200 -0.00200
O61 0.03800 0.03500 0.03000 -0.01900 0.00200 -0.00300
O62 0.05500 0.03200 0.01300 -0.00400 0.00300 -0.00600
O71 0.05000 0.05500 0.02900 -0.01300 -0.00600 0.00100
O72 0.05400 0.03300 0.03000 -0.00800 -0.00900 -0.01200
O73 0.05000 0.04300 0.03300 0.00300 0.01000 0.00900
O74 0.04900 0.02300 0.03400 -0.01100 0.00500 0.01000
O81 0.06000 0.01800 0.05000 -0.00800 0.01100 0.00500
O82 0.03000 0.01600 0.05000 0.00600 0.01200 0.00500
O83 0.03000 0.02400 0.05000 0.00300 -0.00100 0.02000
O84 0.04000 0.00900 0.05000 -0.01200 -0.00700 0.00300
WatII 0.02000 0.08000 0.07000 -0.01000 0.01000 0.00000
WatII* 0.11000 0.10000 0.05000 -0.05000 0.00000 0.00000
WatIV 0.03000 0.25000 0.09000 -0.01000 0.00000 0.10000
WatV 0.03000 0.80000 0.60000 0.09000 -0.12000 -0.20000
WatVI 0.15000 0.40000 0.35000 0.22000 -0.13000 -0.20000
WatVII 0.08000 0.05000 0.19000 0.01000 0.00000 0.06000
WatVIII 0.17000 0.30000 0.23000 -0.02000 0.00000 -0.24000
WatIX 0.14000 0.09000 0.30000 -0.04000 0.13000 -0.13000

loop_
_atom_site_label
_atom_site_fract_x
_atom_site_fract_y
_atom_site_fract_z
_atom_site_occupancy
_atom_site_type_symbol
_atom_site_attached_hydrogens
NaI 0.49900 0.27310 -0.01200 0.75000 Na 0
KI 0.49900 0.27310 -0.01200 0.25000 K 0
MgIII 0.50000 0.50000 0.00000 0.25000 Mg 0
Si11 0.15480 0.00580 0.00040 0.86100 Si 0
Al11 0.15480 0.00580 0.00040 0.13900 Al 0
Si21 0.08200 0.20550 0.00260 0.86100 Si 0
Al21 0.08200 0.20550 0.00260 0.13900 Al 0
Si22 0.41430 0.30560 0.50540 0.86100 Si 0
Al22 0.41430 0.30560 0.50540 0.13900 Al 0
Si31 0.27380 0.00580 0.29350 0.86100 Si 0
Al31 0.27380 0.00580 0.29350 0.13900 Al 0
Si32 0.27470 0.00570 0.70890 0.86100 Si 0
Al32 0.27470 0.00570 0.70890 0.13900 Al 0
Si41 0.32450 0.20830 0.21500 0.86100 Si 0
Al41 0.32450 0.20830 0.21500 0.13900 Al 0
Si42 0.17560 0.30310 0.29830 0.86100 Si 0
Al42 0.17560 0.30310 0.29830 0.13900 Al 0
Si43 0.31760 0.21240 0.79960 0.86100 Si 0
Al43 0.31760 0.21240 0.79960 0.13900 Al 0
Si44 0.16780 0.30580 0.71190 0.86100 Si 0
Al44 0.16780 0.30580 0.71190 0.13900 Al 0
O11 -0.00170 0.20880 0.03400 1.00000 O 0
O21 0.25180 0.00500 0.50100 1.00000 O 0
O31 0.10690 0.09750 -0.01500 1.00000 O 0
O32 0.39930 0.41580 0.48700 1.00000 O 0
O41 0.20290 0.00800 0.18100 1.00000 O 0
O42 0.20410 -0.00200 -0.17600 1.00000 O 0
O51 0.25060 0.25500 0.27900 1.00000 O 0
O52 0.23960 0.25400 -0.23600 1.00000 O 0
O61 0.34030 0.23060 0.00900 1.00000 O 0
O62 0.14820 0.28990 0.50400 1.00000 O 0
O71 0.11750 0.25350 0.17600 1.00000 O 0
O72 0.38980 0.25200 0.32600 1.00000 O 0
O73 0.37740 0.26340 -0.31800 1.00000 O 0
O74 0.10230 0.26190 -0.17700 1.00000 O 0
O81 0.32370 0.09690 0.24500 1.00000 O 0
O82 0.17900 0.41320 0.24800 1.00000 O 0
O83 0.31830 0.09970 -0.23800 1.00000 O 0
O84 0.17070 0.41610 -0.24500 1.00000 O 0
WatII 0.40200 0.44100 0.00200 0.50000 O 2
WatII* 0.09600 0.07100 0.50500 0.50000 O 2
WatIV 0.00000 -0.00700 -0.26700 0.50000 O 2
WatV 0.48700 0.11300 0.04000 0.50000 O 2
WatVI 0.45100 0.04900 -0.03100 0.50000 O 2
WatVII 0.49000 0.07200 -0.22000 0.25000 O 2
WatVIII 0.50000 0.04800 0.25000 0.25000 O 2
WatIX 0.50000 0.05300 0.40000 0.25000 O 2

loop_
_cod_changelog_entry_id
_cod_changelog_entry_author
_cod_changelog_entry_date
_cod_changelog_entry_text
1
;cod-tools version 3.8.0
Id: cif_guess_AMCSD_atom_types 9581 2023-05-17 12:35:41Z saulius
;
2023-05-23T09:20:49+03:00
;Derived atom types and hydrogen counts
from atom names that follow the AMCSD naming convention
(Wat == water, O-H == hydroxyl).
;
2
;cod-tools version 3.10.1
Id: cif_fix_AMCSD_aniso_labels 10200 2024-08-01 14:09:44Z saulius
;
2024-08-02T12:21:26+03:00
;Changed the following '_atom_site_aniso_label' values:
'WatII'' -> 'WatII*'
;

loop_
_cod_related_entry_id
_cod_related_entry_database
_cod_related_entry_code
1 AMCSD 0000995
